data_7718411
loop_
_publ_author_name
'Baranov, Andrey Yu'
'Doronina, Evgeniya P.'
'Bagryanskaya, Irina Yu'
'Metlina, Daria A.'
'Rakhmanova, Mariana I.'
'Taydakov, Ilya V.'
'Artem'ev, Alexander V.'

_publ_section_title
;
 Brightly emissive octahedral Cu<sub>4</sub>X<sub>4</sub> clusters showing
 polymorphic-dependent and mechanochromic phosphorescence.
;
_journal_issue 17
_journal_name_full 'Dalton transactions (Cambridge, England : 2003)'
_journal_page_first 7014
_journal_page_last 7022
_journal_paper_doi 10.1039/d5dt00103j
_journal_volume 54
_journal_year 2025
_chemical_formula_moiety 'C28 H34 Cl4 Cu4 N4 P2'
_chemical_formula_sum 'C28 H34 Cl4 Cu4 N4 P2'
_chemical_formula_weight 884.49
_chemical_name_systematic
;
 copper chloride complex with bis(2-pyridyl)-t-butylphosphine
;
_space_group_crystal_system monoclinic
_space_group_IT_number 14
_space_group_name_Hall '-P 2yn'
_space_group_name_H-M_alt 'P 1 21/n 1'
_atom_sites_solution_hydrogens geom
_audit_creation_method SHELXL-2018/3
_audit_update_record
;
2025-03-19 deposited with the CCDC.	2025-03-25 downloaded from the CCDC.
;
_cell_angle_alpha 90
_cell_angle_beta 97.417(4)
_cell_angle_gamma 90
_cell_formula_units_Z 2
_cell_length_a 11.5262(12)
_cell_length_b 8.8731(9)
_cell_length_c 16.8585(17)
_cell_measurement_reflns_used 5170
_cell_measurement_temperature 296(2)
_cell_measurement_theta_max 24.32
_cell_measurement_theta_min 2.28
_cell_volume 1709.7(3)
_computing_cell_refinement 'Bruker SAINT'
_computing_data_collection 'Bruker APEX2'
_computing_data_reduction 'Bruker SAINT'
_computing_molecular_graphics 'Bruker SHELXTL'
_computing_publication_material 'Bruker SHELXTL'
_computing_structure_refinement 'SHELXL-2018/3 (Sheldrick, 2018)'
_computing_structure_solution 'SHELXT 2014/5 (Sheldrick, 2014)'
_diffrn_ambient_temperature 296(2)
_diffrn_measured_fraction_theta_full 0.999
_diffrn_measured_fraction_theta_max 0.999
_diffrn_measurement_device_type 'Bruker APEX-II CCD'
_diffrn_measurement_method '\f and \w scans'
_diffrn_radiation_type MoK\a
_diffrn_radiation_wavelength 0.71073
_diffrn_reflns_av_R_equivalents 0.0665
_diffrn_reflns_av_unetI/netI 0.0407
_diffrn_reflns_Laue_measured_fraction_full 0.999
_diffrn_reflns_Laue_measured_fraction_max 0.999
_diffrn_reflns_limit_h_max 13
_diffrn_reflns_limit_h_min -12
_diffrn_reflns_limit_k_max 10
_diffrn_reflns_limit_k_min -10
_diffrn_reflns_limit_l_max 20
_diffrn_reflns_limit_l_min -20
_diffrn_reflns_number 18878
_diffrn_reflns_point_group_measured_fraction_full 0.999
_diffrn_reflns_point_group_measured_fraction_max 0.999
_diffrn_reflns_theta_full 25.025
_diffrn_reflns_theta_max 25.025
_diffrn_reflns_theta_min 2.285
_diffrn_source 'sealed tube'
_exptl_absorpt_coefficient_mu 2.886
_exptl_absorpt_correction_T_max 0.9281
_exptl_absorpt_correction_T_min 0.8297
_exptl_absorpt_correction_type multi-scan
_exptl_absorpt_process_details SADABS
_exptl_crystal_colour colourless
_exptl_crystal_density_diffrn 1.718
_exptl_crystal_density_method 'not measured'
_exptl_crystal_description prism
_exptl_crystal_F_000 888
_exptl_crystal_size_max 0.100
_exptl_crystal_size_mid 0.100
_exptl_crystal_size_min 0.080
_refine_diff_density_max 0.304
_refine_diff_density_min -0.259
_refine_diff_density_rms 0.058
_refine_ls_extinction_method none
_refine_ls_goodness_of_fit_ref 1.022
_refine_ls_hydrogen_treatment constr
_refine_ls_matrix_type full
_refine_ls_number_parameters 212
_refine_ls_number_reflns 3021
_refine_ls_number_restraints 0
_refine_ls_restrained_S_all 1.022
_refine_ls_R_factor_all 0.0449
_refine_ls_R_factor_gt 0.0310
_refine_ls_shift/su_max 0.002
_refine_ls_shift/su_mean 0.000
_refine_ls_structure_factor_coef Fsqd
_refine_ls_weighting_details 'w=1/[\s^2^(Fo^2^)+(0.0307P)^2^+0.7240P] where P=(Fo^2^+2Fc^2^)/3'
_refine_ls_weighting_scheme calc
_refine_ls_wR_factor_gt 0.0710
_refine_ls_wR_factor_ref 0.0767
_reflns_Friedel_coverage 0.000
_reflns_number_gt 2412
_reflns_number_total 3021
_reflns_threshold_expression 'I > 2\s(I)'
_cod_data_source_file d5dt00103j2.cif
_cod_data_source_block 4_anb571
_cod_depositor_comments 'Adding full bibliography for 7718408--7718415.cif.'
_cod_original_sg_symbol_H-M 'P 21/n'
_cod_database_code 7718411
_shelx_shelxl_version_number 2018/3
_shelx_space_group_comment
;
The symmetry employed for this shelxl refinement is uniquely defined
by the following loop, which should always be used as a source of
symmetry information in preference to the above space-group names.
They are only intended as comments.
;
_shelx_estimated_absorpt_t_min 0.761
_shelx_estimated_absorpt_t_max 0.802

loop_
_space_group_symop_operation_xyz
'x, y, z'
'-x+1/2, y+1/2, -z+1/2'
'-x, -y, -z'
'x-1/2, -y-1/2, z-1/2'

loop_
_atom_site_label
_atom_site_type_symbol
_atom_site_fract_x
_atom_site_fract_y
_atom_site_fract_z
_atom_site_U_iso_or_equiv
_atom_site_adp_type
_atom_site_occupancy
_atom_site_site_symmetry_order
_atom_site_calc_flag
_atom_site_refinement_flags_posn
_atom_site_refinement_flags_adp
_atom_site_refinement_flags_occupancy
_atom_site_disorder_assembly
_atom_site_disorder_group
Cu1 Cu 0.46916(19) 0.3241(3) 0.44022(15) 0.0447(6) Uani 0.654(17) 1 d . . P A 1
Cu2 Cu 0.4150(3) 0.4055(4) 0.5809(2) 0.0453(4) Uani 0.654(17) 1 d . . P A 1
Cu1' Cu 0.4471(11) 0.3596(18) 0.4297(6) 0.094(2) Uani 0.346(17) 1 d . . P A 2
Cu2' Cu 0.3894(10) 0.4379(14) 0.5677(6) 0.0635(17) Uani 0.346(17) 1 d . . P A 2
Cl1 Cl 0.56070(6) 0.40499(9) 0.32794(4) 0.0444(2) Uani 1 1 d . . . . .
P1 P 0.26610(6) 0.25062(8) 0.55226(4) 0.03460(18) Uani 1 1 d . . . . .
Cl2 Cl 0.60662(6) 0.35885(9) 0.54680(5) 0.0455(2) Uani 1 1 d . . . . .
N1 N 0.0298(2) 0.2361(3) 0.56840(17) 0.0542(7) Uani 1 1 d . . . . .
N2 N 0.3171(2) 0.2244(3) 0.40054(13) 0.0395(6) Uani 1 1 d . . . . .
C1 C 0.1246(2) 0.3244(3) 0.57477(16) 0.0388(7) Uani 1 1 d . . . . .
C2 C -0.0696(3) 0.2973(4) 0.5865(2) 0.0610(9) Uani 1 1 d . . . . .
H1 H -0.135942 0.236701 0.582684 0.073 Uiso 1 1 calc R U . . .
C3 C -0.0796(3) 0.4423(4) 0.6101(2) 0.0593(9) Uani 1 1 d . . . . .
H2 H -0.150864 0.479811 0.621816 0.071 Uiso 1 1 calc R U . . .
C4 C 0.0177(3) 0.5324(4) 0.6164(2) 0.0652(10) Uani 1 1 d . . . . .
H3 H 0.013826 0.632403 0.632290 0.078 Uiso 1 1 calc R U . . .
C5 C 0.1216(3) 0.4720(4) 0.59879(19) 0.0506(8) Uani 1 1 d . . . . .
H4 H 0.188914 0.530771 0.603123 0.061 Uiso 1 1 calc R U . . .
C6 C 0.2350(2) 0.1882(3) 0.44752(16) 0.0328(6) Uani 1 1 d . . . . .
C7 C 0.1347(3) 0.1125(3) 0.41688(18) 0.0439(7) Uani 1 1 d . . . . .
H5 H 0.079402 0.086830 0.450143 0.053 Uiso 1 1 calc R U . . .
C8 C 0.1165(3) 0.0750(4) 0.3373(2) 0.0563(9) Uani 1 1 d . . . . .
H8 H 0.049022 0.024070 0.316154 0.068 Uiso 1 1 calc R U . . .
C9 C 0.1984(3) 0.1135(4) 0.2898(2) 0.0603(9) Uani 1 1 d . . . . .
H7 H 0.187126 0.090953 0.235518 0.072 Uiso 1 1 calc R U . . .
C10 C 0.2984(3) 0.1863(4) 0.32311(19) 0.0546(9) Uani 1 1 d . . . . .
H6 H 0.355138 0.209836 0.290577 0.066 Uiso 1 1 calc R U . . .
C11 C 0.2972(2) 0.0765(3) 0.61332(18) 0.0439(7) Uani 1 1 d . . . . .
C12 C 0.2082(3) -0.0491(4) 0.5984(3) 0.0756(12) Uani 1 1 d . . . . .
H11 H 0.202246 -0.080031 0.543429 0.113 Uiso 1 1 calc R U . . .
H9 H 0.133439 -0.013879 0.609873 0.113 Uiso 1 1 calc R U . . .
H10 H 0.232537 -0.133198 0.632372 0.113 Uiso 1 1 calc R U . . .
C13 C 0.4151(3) 0.0195(5) 0.5953(3) 0.0832(14) Uani 1 1 d . . . . .
H13 H 0.472482 0.097630 0.606311 0.125 Uiso 1 1 calc R U . . .
H12 H 0.409587 -0.008687 0.539952 0.125 Uiso 1 1 calc R U . . .
H14 H 0.437727 -0.066574 0.628196 0.125 Uiso 1 1 calc R U . . .
C14 C 0.3068(4) 0.1283(5) 0.6997(2) 0.0957(15) Uani 1 1 d . . . . .
H16 H 0.363701 0.207590 0.708419 0.144 Uiso 1 1 calc R U . . .
H17 H 0.330690 0.045178 0.734473 0.144 Uiso 1 1 calc R U . . .
H15 H 0.232227 0.164829 0.710787 0.144 Uiso 1 1 calc R U . . .

loop_
_atom_site_aniso_label
_atom_site_aniso_U_11
_atom_site_aniso_U_22
_atom_site_aniso_U_33
_atom_site_aniso_U_23
_atom_site_aniso_U_13
_atom_site_aniso_U_12
Cu1 0.0313(8) 0.0607(8) 0.0427(7) -0.0029(5) 0.0071(5) -0.0110(8)
Cu2 0.0349(9) 0.0542(9) 0.0466(8) -0.0073(6) 0.0044(6) -0.0147(6)
Cu1' 0.094(3) 0.122(4) 0.077(3) -0.033(3) 0.046(2) -0.077(3)
Cu2' 0.054(3) 0.077(3) 0.063(3) -0.023(2) 0.018(2) -0.038(2)
Cl1 0.0435(4) 0.0570(5) 0.0339(4) -0.0047(3) 0.0101(3) -0.0117(3)
P1 0.0273(4) 0.0429(4) 0.0346(4) -0.0048(3) 0.0080(3) -0.0085(3)
Cl2 0.0272(4) 0.0578(5) 0.0501(4) -0.0005(4) -0.0005(3) -0.0012(3)
N1 0.0318(15) 0.0568(17) 0.078(2) -0.0065(14) 0.0204(14) -0.0067(12)
N2 0.0368(14) 0.0489(14) 0.0338(13) -0.0025(11) 0.0084(11) -0.0077(11)
C1 0.0348(16) 0.0481(18) 0.0336(15) -0.0006(13) 0.0049(12) -0.0006(13)
C2 0.0356(19) 0.072(2) 0.078(3) 0.002(2) 0.0183(18) 0.0022(17)
C3 0.042(2) 0.082(3) 0.054(2) -0.0082(19) 0.0063(16) 0.0189(18)
C4 0.060(2) 0.061(2) 0.071(2) -0.0227(19) -0.0048(19) 0.0193(19)
C5 0.0403(18) 0.053(2) 0.056(2) -0.0137(16) -0.0025(15) -0.0023(15)
C6 0.0281(15) 0.0353(14) 0.0357(15) 0.0001(12) 0.0063(12) -0.0037(12)
C7 0.0343(16) 0.0550(19) 0.0425(17) -0.0063(14) 0.0047(14) -0.0128(14)
C8 0.0423(19) 0.071(2) 0.054(2) -0.0145(17) -0.0012(16) -0.0146(17)
C9 0.055(2) 0.085(3) 0.0400(18) -0.0142(17) 0.0037(17) -0.0131(19)
C10 0.051(2) 0.075(2) 0.0418(18) -0.0075(17) 0.0177(15) -0.0156(18)
C11 0.0311(16) 0.0588(19) 0.0418(17) 0.0077(15) 0.0052(13) -0.0013(14)
C12 0.059(2) 0.063(2) 0.101(3) 0.035(2) -0.005(2) -0.0184(19)
C13 0.054(2) 0.070(3) 0.133(4) 0.035(3) 0.039(2) 0.0193(19)
C14 0.124(4) 0.116(4) 0.045(2) 0.020(2) 0.004(2) 0.005(3)

loop_
_atom_type_symbol
_atom_type_description
_atom_type_scat_dispersion_real
_atom_type_scat_dispersion_imag
_atom_type_scat_source
C C 0.0033 0.0016 'International Tables Vol C Tables 4.2.6.8 and 6.1.1.4'
H H 0.0000 0.0000 'International Tables Vol C Tables 4.2.6.8 and 6.1.1.4'
N N 0.0061 0.0033 'International Tables Vol C Tables 4.2.6.8 and 6.1.1.4'
P P 0.1023 0.0942 'International Tables Vol C Tables 4.2.6.8 and 6.1.1.4'
Cl Cl 0.1484 0.1585 'International Tables Vol C Tables 4.2.6.8 and 6.1.1.4'
Cu Cu 0.3201 1.2651 'International Tables Vol C Tables 4.2.6.8 and 6.1.1.4'

loop_
_geom_angle_atom_site_label_1
_geom_angle_atom_site_label_2
_geom_angle_atom_site_label_3
_geom_angle
_geom_angle_site_symmetry_1
_geom_angle_site_symmetry_3
_geom_angle_publ_flag
N2 Cu1 Cl2 145.21(15) . . ?
N2 Cu1 Cl1 108.96(13) . . ?
Cl2 Cu1 Cl1 104.64(10) . . ?
N2 Cu1 Cu2 97.07(14) . . ?
Cl2 Cu1 Cu2 57.92(10) . . ?
Cl1 Cu1 Cu2 144.20(14) . . ?
N2 Cu1 Cu2 138.65(15) . 3_666 ?
Cl2 Cu1 Cu2 71.71(10) . 3_666 ?
Cl1 Cu1 Cu2 51.24(10) . 3_666 ?
Cu2 Cu1 Cu2 93.01(14) . 3_666 ?
P1 Cu2 Cl1 129.45(17) . 3_666 ?
P1 Cu2 Cl2 123.86(17) . . ?
Cl1 Cu2 Cl2 104.70(14) 3_666 . ?
P1 Cu2 Cu1 84.25(13) . . ?
Cl1 Cu2 Cu1 142.21(17) 3_666 . ?
Cl2 Cu2 Cu1 53.19(9) . . ?
P1 Cu2 Cu1 151.67(17) . 3_666 ?
Cl1 Cu2 Cu1 55.28(10) 3_666 3_666 ?
Cl2 Cu2 Cu1 69.24(10) . 3_666 ?
Cu1 Cu2 Cu1 86.99(13) . 3_666 ?
N2 Cu1' Cl2 116.1(8) . 3_666 ?
N2 Cu1' Cl1 114.3(3) . . ?
Cl2 Cu1' Cl1 96.5(5) 3_666 . ?
N2 Cu1' Cu2' 96.6(3) . . ?
Cl2 Cu1' Cu2' 61.02(19) 3_666 . ?
Cl1 Cu1' Cu2' 148.1(3) . . ?
N2 Cu1' Cu2' 165.8(10) . 3_666 ?
Cl2 Cu1' Cu2' 61.5(5) 3_666 3_666 ?
Cl1 Cu1' Cu2' 54.3(2) . 3_666 ?
P1 Cu2' Cl1 131.3(4) . 3_666 ?
P1 Cu2' Cl2 120.3(5) . 3_666 ?
Cl1 Cu2' Cl2 96.9(4) 3_666 3_666 ?
P1 Cu2' Cu1' 85.8(3) . . ?
Cl1 Cu2' Cu1' 142.5(3) 3_666 . ?
Cl2 Cu2' Cu1' 59.9(3) 3_666 . ?
P1 Cu2' Cu1' 171.3(6) . 3_666 ?
Cl1 Cu2' Cu1' 56.6(2) 3_666 3_666 ?
Cl2 Cu2' Cu1' 57.4(5) 3_666 3_666 ?
Cu2 Cl1 Cu2' 11.4(4) 3_666 3_666 ?
Cu2' Cl1 Cu1' 69.1(2) 3_666 . ?
Cu2 Cl1 Cu1 73.48(12) 3_666 . ?
C6 P1 C1 103.70(13) . . ?
C6 P1 C11 106.24(13) . . ?
C1 P1 C11 107.05(13) . . ?
C6 P1 Cu2 116.61(13) . . ?
C1 P1 Cu2 114.72(14) . . ?
C11 P1 Cu2 107.86(13) . . ?
C6 P1 Cu2' 112.8(3) . . ?
C1 P1 Cu2' 106.6(4) . . ?
C11 P1 Cu2' 119.3(4) . . ?
Cu1 Cl2 Cu1' 95.5(3) . 3_666 ?
Cu1 Cl2 Cu2 68.89(11) . . ?
Cu1 Cl2 Cu2' 65.75(19) . 3_666 ?
Cu2 Cl2 Cu2' 99.3(2) . 3_666 ?
C2 N1 C1 117.3(3) . . ?
C10 N2 C6 118.4(2) . . ?
C10 N2 Cu1' 115.3(3) . . ?
C6 N2 Cu1' 125.3(2) . . ?
C10 N2 Cu1 117.5(2) . . ?
C6 N2 Cu1 124.1(2) . . ?
N1 C1 C5 122.0(3) . . ?
N1 C1 P1 120.7(2) . . ?
C5 C1 P1 117.2(2) . . ?
N1 C2 C3 124.1(3) . . ?
N1 C2 H1 118.0 . . ?
C3 C2 H1 118.0 . . ?
C2 C3 C4 118.4(3) . . ?
C2 C3 H2 120.8 . . ?
C4 C3 H2 120.8 . . ?
C3 C4 C5 118.8(3) . . ?
C3 C4 H3 120.6 . . ?
C5 C4 H3 120.6 . . ?
C1 C5 C4 119.4(3) . . ?
C1 C5 H4 120.3 . . ?
C4 C5 H4 120.3 . . ?
N2 C6 C7 120.9(3) . . ?
N2 C6 P1 115.27(19) . . ?
C7 C6 P1 123.8(2) . . ?
C8 C7 C6 120.0(3) . . ?
C8 C7 H5 120.0 . . ?
C6 C7 H5 120.0 . . ?
C9 C8 C7 119.0(3) . . ?
C9 C8 H8 120.5 . . ?
C7 C8 H8 120.5 . . ?
C8 C9 C10 119.2(3) . . ?
C8 C9 H7 120.4 . . ?
C10 C9 H7 120.4 . . ?
N2 C10 C9 122.5(3) . . ?
N2 C10 H6 118.7 . . ?
C9 C10 H6 118.7 . . ?
C12 C11 C13 109.1(3) . . ?
C12 C11 C14 110.3(3) . . ?
C13 C11 C14 109.7(3) . . ?
C12 C11 P1 116.1(2) . . ?
C13 C11 P1 106.2(2) . . ?
C14 C11 P1 105.3(2) . . ?
C11 C12 H11 109.5 . . ?
C11 C12 H9 109.5 . . ?
H11 C12 H9 109.5 . . ?
C11 C12 H10 109.5 . . ?
H11 C12 H10 109.5 . . ?
H9 C12 H10 109.5 . . ?
C11 C13 H13 109.5 . . ?
C11 C13 H12 109.5 . . ?
H13 C13 H12 109.5 . . ?
C11 C13 H14 109.5 . . ?
H13 C13 H14 109.5 . . ?
H12 C13 H14 109.5 . . ?
C11 C14 H16 109.5 . . ?
C11 C14 H17 109.5 . . ?
H16 C14 H17 109.5 . . ?
C11 C14 H15 109.5 . . ?
H16 C14 H15 109.5 . . ?
H17 C14 H15 109.5 . . ?

loop_
_geom_bond_atom_site_label_1
_geom_bond_atom_site_label_2
_geom_bond_distance
_geom_bond_site_symmetry_2
_geom_bond_publ_flag
Cu1 N2 1.999(3) . ?
Cu1 Cl2 2.258(2) . ?
Cu1 Cl1 2.393(3) . ?
Cu1 Cu2 2.631(5) . ?
Cu1 Cu2 2.792(5) 3_666 ?
Cu2 P1 2.203(4) . ?
Cu2 Cl1 2.270(4) 3_666 ?
Cu2 Cl2 2.390(4) . ?
Cu1' N2 1.932(6) . ?
Cu1' Cl2 2.616(17) 3_666 ?
Cu1' Cl1 2.324(6) . ?
Cu1' Cu2' 2.596(9) . ?
Cu1' Cu2' 2.600(9) 3_666 ?
Cu2' P1 2.180(7) . ?
Cu2' Cl1 2.260(7) 3_666 ?
Cu2' Cl2 2.646(13) 3_666 ?
P1 C6 1.841(3) . ?
P1 C1 1.842(3) . ?
P1 C11 1.866(3) . ?
N1 C2 1.339(4) . ?
N1 C1 1.339(4) . ?
N2 C10 1.339(4) . ?
N2 C6 1.349(3) . ?
C1 C5 1.373(4) . ?
C2 C3 1.356(5) . ?
C2 H1 0.9300 . ?
C3 C4 1.370(5) . ?
C3 H2 0.9300 . ?
C4 C5 1.378(4) . ?
C4 H3 0.9300 . ?
C5 H4 0.9300 . ?
C6 C7 1.379(4) . ?
C7 C8 1.372(4) . ?
C7 H5 0.9300 . ?
C8 C9 1.358(5) . ?
C8 H8 0.9300 . ?
C9 C10 1.375(4) . ?
C9 H7 0.9300 . ?
C10 H6 0.9300 . ?
C11 C12 1.514(4) . ?
C11 C13 1.516(4) . ?
C11 C14 1.517(5) . ?
C12 H11 0.9600 . ?
C12 H9 0.9600 . ?
C12 H10 0.9600 . ?
C13 H13 0.9600 . ?
C13 H12 0.9600 . ?
C13 H14 0.9600 . ?
C14 H16 0.9600 . ?
C14 H17 0.9600 . ?
C14 H15 0.9600 . ?

loop_
_geom_torsion_atom_site_label_1
_geom_torsion_atom_site_label_2
_geom_torsion_atom_site_label_3
_geom_torsion_atom_site_label_4
_geom_torsion
_geom_torsion_site_symmetry_1
_geom_torsion_site_symmetry_2
_geom_torsion_site_symmetry_3
_geom_torsion_site_symmetry_4
_geom_torsion_publ_flag
C2 N1 C1 C5 0.0(5) . . . . ?
C2 N1 C1 P1 179.4(2) . . . . ?
C6 P1 C1 N1 59.0(3) . . . . ?
C11 P1 C1 N1 -53.1(3) . . . . ?
Cu2 P1 C1 N1 -172.7(2) . . . . ?
Cu2' P1 C1 N1 178.2(4) . . . . ?
C6 P1 C1 C5 -121.6(2) . . . . ?
C11 P1 C1 C5 126.3(2) . . . . ?
Cu2 P1 C1 C5 6.7(3) . . . . ?
Cu2' P1 C1 C5 -2.4(4) . . . . ?
C1 N1 C2 C3 0.5(5) . . . . ?
N1 C2 C3 C4 -0.4(6) . . . . ?
C2 C3 C4 C5 -0.2(5) . . . . ?
N1 C1 C5 C4 -0.5(5) . . . . ?
P1 C1 C5 C4 -179.9(3) . . . . ?
C3 C4 C5 C1 0.6(5) . . . . ?
C10 N2 C6 C7 0.6(4) . . . . ?
Cu1' N2 C6 C7 168.4(8) . . . . ?
Cu1 N2 C6 C7 -176.6(2) . . . . ?
C10 N2 C6 P1 -178.1(2) . . . . ?
Cu1' N2 C6 P1 -10.3(8) . . . . ?
Cu1 N2 C6 P1 4.7(3) . . . . ?
C1 P1 C6 N2 137.0(2) . . . . ?
C11 P1 C6 N2 -110.4(2) . . . . ?
Cu2 P1 C6 N2 9.8(3) . . . . ?
Cu2' P1 C6 N2 22.1(5) . . . . ?
C1 P1 C6 C7 -41.7(3) . . . . ?
C11 P1 C6 C7 71.0(3) . . . . ?
Cu2 P1 C6 C7 -168.8(2) . . . . ?
Cu2' P1 C6 C7 -156.5(5) . . . . ?
N2 C6 C7 C8 -1.0(5) . . . . ?
P1 C6 C7 C8 177.5(3) . . . . ?
C6 C7 C8 C9 0.1(5) . . . . ?
C7 C8 C9 C10 1.3(5) . . . . ?
C6 N2 C10 C9 0.8(5) . . . . ?
Cu1' N2 C10 C9 -168.2(7) . . . . ?
Cu1 N2 C10 C9 178.2(3) . . . . ?
C8 C9 C10 N2 -1.7(6) . . . . ?
C6 P1 C11 C12 -50.5(3) . . . . ?
C1 P1 C11 C12 59.8(3) . . . . ?
Cu2 P1 C11 C12 -176.3(3) . . . . ?
Cu2' P1 C11 C12 -179.3(3) . . . . ?
C6 P1 C11 C13 70.9(3) . . . . ?
C1 P1 C11 C13 -178.8(3) . . . . ?
Cu2 P1 C11 C13 -54.9(3) . . . . ?
Cu2' P1 C11 C13 -57.9(4) . . . . ?
C6 P1 C11 C14 -172.8(3) . . . . ?
C1 P1 C11 C14 -62.5(3) . . . . ?
Cu2 P1 C11 C14 61.4(3) . . . . ?
Cu2' P1 C11 C14 58.4(4) . . . . ?
